data_7240357
loop_
_publ_author_name
'Fritzsche, Ana-Maria'
'Scholz, Sebastian'
'Krasowska, Ma\/lgorzata'
'Bhattacharyya, Kalishankar'
'Toma, Ana Maria'
'Silvestru, Cristian'
'Korb, Marcus'
'R\"uffer, Tobias'
'Lang, Heinrich'
'Auer, Alexander A.'
'Mehring, Michael'

_publ_section_title
;
 Evaluation of bismuth-based dispersion energy donors - synthesis,
 structure and theoretical study of 2-biphenylbismuth(iii) derivatives.
;
_journal_issue 18
_journal_name_full 'Physical chemistry chemical physics : PCCP'
_journal_page_first 10189
_journal_page_last 10211
_journal_paper_doi 10.1039/c9cp06924k
_journal_volume 22
_journal_year 2020
_chemical_formula_moiety 'C12 H9 Bi Cl2'
_chemical_formula_sum 'C12 H9 Bi Cl2'
_chemical_formula_weight 433.07
_space_group_crystal_system orthorhombic
_space_group_IT_number 19
_space_group_name_Hall 'P 2ac 2ab'
_space_group_name_H-M_alt 'P 21 21 21'
_atom_sites_solution_hydrogens geom
_audit_creation_method SHELXL-2013
_audit_update_record
;
2020-04-03 deposited with the CCDC.	2020-04-20 downloaded from the CCDC.
;
_cell_angle_alpha 90
_cell_angle_beta 90
_cell_angle_gamma 90
_cell_formula_units_Z 4
_cell_length_a 7.6237(7)
_cell_length_b 9.0462(8)
_cell_length_c 17.6540(17)
_cell_measurement_reflns_used 4660
_cell_measurement_temperature 100
_cell_measurement_theta_max 25.5754
_cell_measurement_theta_min 3.2241
_cell_volume 1217.52(19)
_computing_cell_refinement 'SAINT V8.38A (Bruker AXS Inc., 2017)'
_computing_data_collection 'APEX3 v2017.3-0'
_computing_data_reduction 'SAINT V8.38A (Bruker AXS Inc., 2017)'
_computing_structure_refinement 'SHELXL-2013 (Sheldrick, 2013)'
_computing_structure_solution 'SHELXS-2013 (Sheldrick, 2013)'
_diffrn_ambient_temperature 100
_diffrn_measured_fraction_theta_full 0.994
_diffrn_measured_fraction_theta_max 0.994
_diffrn_measurement_device_type 'bruker venture d8'
_diffrn_measurement_method '\w scans'
_diffrn_radiation_type MoK\a
_diffrn_radiation_wavelength 0.71073
_diffrn_reflns_av_R_equivalents 0.0385
_diffrn_reflns_av_unetI/netI 0.0565
_diffrn_reflns_Laue_measured_fraction_full 0.994
_diffrn_reflns_Laue_measured_fraction_max 0.994
_diffrn_reflns_limit_h_max 9
_diffrn_reflns_limit_h_min -9
_diffrn_reflns_limit_k_max 10
_diffrn_reflns_limit_k_min -10
_diffrn_reflns_limit_l_max 21
_diffrn_reflns_limit_l_min -16
_diffrn_reflns_number 5829
_diffrn_reflns_point_group_measured_fraction_full 0.997
_diffrn_reflns_point_group_measured_fraction_max 0.996
_diffrn_reflns_theta_full 25.000
_diffrn_reflns_theta_max 25.574
_diffrn_reflns_theta_min 3.531
_exptl_absorpt_coefficient_mu 14.883
_exptl_absorpt_correction_T_max 0.32
_exptl_absorpt_correction_T_min 0.14
_exptl_absorpt_correction_type multi-scan
_exptl_absorpt_process_details
;
SADABS-2016/2 - Bruker AXS area detector scaling and absorption correction
;
_exptl_crystal_colour colourless
_exptl_crystal_density_diffrn 2.363
_exptl_crystal_description block
_exptl_crystal_F_000 792
_exptl_crystal_size_max 0.100
_exptl_crystal_size_mid 0.100
_exptl_crystal_size_min 0.100
_refine_diff_density_max 1.000
_refine_diff_density_min -0.785
_refine_diff_density_rms 0.139
_refine_ls_abs_structure_details
;
 Refined as an inversion twin.
;
_refine_ls_abs_structure_Flack 0.021(11)
_refine_ls_extinction_coef 0.0022(2)
_refine_ls_extinction_expression Fc^*^=kFc[1+0.001xFc^2^\l^3^/sin(2\q)]^-1/4^
_refine_ls_extinction_method SHELXL
_refine_ls_goodness_of_fit_ref 0.818
_refine_ls_hydrogen_treatment constr
_refine_ls_matrix_type full
_refine_ls_number_parameters 138
_refine_ls_number_reflns 2249
_refine_ls_number_restraints 111
_refine_ls_restrained_S_all 0.801
_refine_ls_R_factor_all 0.0224
_refine_ls_R_factor_gt 0.0204
_refine_ls_shift/su_max 0.001
_refine_ls_shift/su_mean 0.000
_refine_ls_structure_factor_coef Fsqd
_refine_ls_weighting_details 'w=1/[\s^2^(Fo^2^)] where P=(Fo^2^+2Fc^2^)/3'
_refine_ls_weighting_scheme calc
_refine_ls_wR_factor_gt 0.0449
_refine_ls_wR_factor_ref 0.0457
_reflns_Friedel_coverage 0.706
_reflns_Friedel_fraction_full 1.000
_reflns_Friedel_fraction_max 0.999
_reflns_number_gt 2150
_reflns_number_total 2249
_reflns_threshold_expression 'I > 2\s(I)'
_cod_data_source_file c9cp06924k2.cif
_cod_data_source_block shelx_CCDC5
_cod_depositor_comments
;
The following automatic conversions were performed:

data item '_exptl_absorpt_correction_type' value 'Multi-Scan' was
changed to 'multi-scan' in accordance with the
/home/data/users/saulius/crontab/automatic-downloads/rss-feeds/RSC/lib/dictionaries/cif_core.dic
dictionary named 'cif_core.dic' version 2.4.2 last updated on
2011-04-26.

Automatic conversion script
Id: cif_fix_values 7556 2019-12-06 15:28:31Z antanas 

 Adding full bibliography for 7240350--7240358.cif.
;
_cod_database_code 7240357
_shelx_space_group_comment
;
The symmetry employed for this shelxl refinement is uniquely defined
by the following loop, which should always be used as a source of
symmetry information in preference to the above space-group names.
They are only intended as comments.
;
_shelx_estimated_absorpt_t_min 0.318
_shelx_estimated_absorpt_t_max 0.318
_shelxl_version_number 2013-4

loop_
_space_group_symop_operation_xyz
'x, y, z'
'-x+1/2, -y, z+1/2'
'-x, y+1/2, -z+1/2'
'x+1/2, -y+1/2, -z'

loop_
_atom_site_label
_atom_site_type_symbol
_atom_site_fract_x
_atom_site_fract_y
_atom_site_fract_z
_atom_site_U_iso_or_equiv
_atom_site_adp_type
_atom_site_occupancy
_atom_site_site_symmetry_order
_atom_site_calc_flag
_atom_site_refinement_flags_posn
_atom_site_refinement_flags_adp
_atom_site_refinement_flags_occupancy
_atom_site_disorder_assembly
_atom_site_disorder_group
C1 C 1.1731(9) 0.6024(7) 0.2960(5) 0.0119(14) Uani 1 1 d . U . . .
C2 C 1.3159(8) 0.6695(7) 0.2597(6) 0.0146(16) Uani 1 1 d . U . . .
H2 H 1.3363 0.6531 0.2073 0.018 Uiso 1 1 calc R U . . .
C3 C 1.4274(10) 0.7600(8) 0.3011(6) 0.0190(17) Uani 1 1 d . U . . .
H3 H 1.5246 0.8061 0.2771 0.023 Uiso 1 1 calc R U . . .
C4 C 1.3960(10) 0.7828(8) 0.3778(6) 0.0209(18) Uani 1 1 d . U . . .
H4 H 1.4717 0.8459 0.4057 0.025 Uiso 1 1 calc R U . . .
C5 C 1.2582(10) 0.7161(8) 0.4136(6) 0.0190(18) Uani 1 1 d . U . . .
H5 H 1.2402 0.7316 0.4663 0.023 Uiso 1 1 calc R U . . .
C6 C 1.1419(9) 0.6238(7) 0.3723(5) 0.0129(15) Uani 1 1 d . U . . .
C7 C 0.9967(9) 0.5490(7) 0.4115(5) 0.0142(14) Uani 1 1 d . U . . .
C8 C 1.0269(10) 0.4568(8) 0.4742(5) 0.0182(15) Uani 1 1 d . U . . .
H8 H 1.1434 0.4429 0.4919 0.022 Uiso 1 1 calc R U . . .
C9 C 0.8926(11) 0.3868(8) 0.5103(6) 0.0231(18) Uani 1 1 d . U . . .
H9 H 0.9173 0.3257 0.5527 0.028 Uiso 1 1 calc R U . . .
C10 C 0.7215(11) 0.4027(9) 0.4865(6) 0.0226(18) Uani 1 1 d . U . . .
H10 H 0.6293 0.3547 0.5130 0.027 Uiso 1 1 calc R U . . .
C11 C 0.6848(10) 0.4898(8) 0.4234(5) 0.0193(18) Uani 1 1 d . U . . .
H11 H 0.5679 0.4982 0.4052 0.023 Uiso 1 1 calc R U . . .
C12 C 0.8204(10) 0.5641(7) 0.3874(5) 0.0139(17) Uani 1 1 d . U . . .
H12 H 0.7945 0.6265 0.3455 0.017 Uiso 1 1 calc R U . . .
Bi1 Bi 0.97904(3) 0.46664(3) 0.23203(2) 0.01092(11) Uani 1 1 d . U . . .
Cl1 Cl 0.8402(2) 0.72708(17) 0.19058(12) 0.0122(4) Uani 1 1 d . U . . .
Cl2 Cl 1.1626(2) 0.4564(2) 0.11643(12) 0.0169(4) Uani 1 1 d . U . . .

loop_
_atom_site_aniso_label
_atom_site_aniso_U_11
_atom_site_aniso_U_22
_atom_site_aniso_U_33
_atom_site_aniso_U_23
_atom_site_aniso_U_13
_atom_site_aniso_U_12
C1 0.010(3) 0.007(3) 0.018(4) -0.002(3) -0.003(3) 0.000(3)
C2 0.010(3) 0.012(3) 0.022(4) 0.000(3) 0.002(3) 0.004(2)
C3 0.009(3) 0.015(3) 0.033(4) -0.002(3) -0.003(3) 0.001(3)
C4 0.014(3) 0.017(4) 0.032(5) -0.009(3) -0.007(3) -0.003(3)
C5 0.020(4) 0.016(4) 0.021(4) -0.008(3) -0.002(3) 0.002(3)
C6 0.014(3) 0.007(3) 0.017(4) -0.003(3) -0.001(3) 0.004(2)
C7 0.017(3) 0.013(3) 0.012(4) -0.003(3) -0.001(3) 0.004(3)
C8 0.027(3) 0.016(3) 0.012(4) -0.002(3) -0.002(3) 0.006(3)
C9 0.035(4) 0.015(4) 0.019(5) 0.003(4) 0.004(3) 0.000(3)
C10 0.030(4) 0.017(3) 0.021(5) -0.002(4) 0.008(3) -0.003(3)
C11 0.019(3) 0.016(4) 0.022(5) -0.001(3) 0.006(3) 0.004(3)
C12 0.019(3) 0.011(4) 0.012(4) 0.001(3) 0.001(3) 0.004(2)
Bi1 0.01129(14) 0.00939(13) 0.01207(16) -0.00122(12) 0.00030(11) -0.00151(10)
Cl1 0.0159(8) 0.0080(8) 0.0126(10) 0.0003(8) -0.0024(8) 0.0016(6)
Cl2 0.0200(8) 0.0178(8) 0.0130(11) -0.0017(9) 0.0046(7) 0.0014(9)

loop_
_atom_type_symbol
_atom_type_description
_atom_type_scat_dispersion_real
_atom_type_scat_dispersion_imag
_atom_type_scat_source
C C 0.0033 0.0016 'International Tables Vol C Tables 4.2.6.8 and 6.1.1.4'
H H 0.0000 0.0000 'International Tables Vol C Tables 4.2.6.8 and 6.1.1.4'
Bi Bi -4.1077 10.2566 'International Tables Vol C Tables 4.2.6.8 and 6.1.1.4'
Cl Cl 0.1484 0.1585 'International Tables Vol C Tables 4.2.6.8 and 6.1.1.4'

loop_
_geom_angle_atom_site_label_1
_geom_angle_atom_site_label_2
_geom_angle_atom_site_label_3
_geom_angle
_geom_angle_site_symmetry_1
_geom_angle_site_symmetry_3
_geom_angle_publ_flag
C6 C1 C2 121.2(7) . . ?
C6 C1 Bi1 117.2(5) . . ?
C2 C1 Bi1 121.5(6) . . ?
C3 C2 C1 119.4(9) . . ?
C3 C2 H2 120.3 . . ?
C1 C2 H2 120.3 . . ?
C2 C3 C4 119.7(8) . . ?
C2 C3 H3 120.2 . . ?
C4 C3 H3 120.2 . . ?
C5 C4 C3 121.2(7) . . ?
C5 C4 H4 119.4 . . ?
C3 C4 H4 119.4 . . ?
C4 C5 C6 120.1(9) . . ?
C4 C5 H5 120.0 . . ?
C6 C5 H5 120.0 . . ?
C1 C6 C5 118.4(7) . . ?
C1 C6 C7 121.6(7) . . ?
C5 C6 C7 119.9(8) . . ?
C8 C7 C12 116.8(7) . . ?
C8 C7 C6 121.4(7) . . ?
C12 C7 C6 121.9(7) . . ?
C9 C8 C7 121.4(7) . . ?
C9 C8 H8 119.3 . . ?
C7 C8 H8 119.3 . . ?
C8 C9 C10 121.4(9) . . ?
C8 C9 H9 119.3 . . ?
C10 C9 H9 119.3 . . ?
C9 C10 C11 119.5(8) . . ?
C9 C10 H10 120.2 . . ?
C11 C10 H10 120.2 . . ?
C12 C11 C10 119.4(7) . . ?
C12 C11 H11 120.3 . . ?
C10 C11 H11 120.3 . . ?
C11 C12 C7 121.5(7) . . ?
C11 C12 H12 119.3 . . ?
C7 C12 H12 119.3 . . ?
C1 Bi1 Cl2 93.6(2) . . ?
C1 Bi1 Cl1 85.20(19) . . ?
Cl2 Bi1 Cl1 91.77(6) . . ?
C1 Bi1 Cl1 81.85(19) . 3_745 ?
Cl2 Bi1 Cl1 95.25(6) . 3_745 ?
Cl1 Bi1 Cl1 165.61(4) . 3_745 ?
Bi1 Cl1 Bi1 109.82(7) . 3_755 ?

loop_
_geom_bond_atom_site_label_1
_geom_bond_atom_site_label_2
_geom_bond_distance
_geom_bond_site_symmetry_2
_geom_bond_publ_flag
C1 C6 1.382(13) . ?
C1 C2 1.401(10) . ?
C1 Bi1 2.230(7) . ?
C2 C3 1.388(11) . ?
C2 H2 0.9500 . ?
C3 C4 1.390(14) . ?
C3 H3 0.9500 . ?
C4 C5 1.367(12) . ?
C4 H4 0.9500 . ?
C5 C6 1.420(11) . ?
C5 H5 0.9500 . ?
C6 C7 1.471(10) . ?
C7 C8 1.405(11) . ?
C7 C12 1.416(10) . ?
C8 C9 1.361(11) . ?
C8 H8 0.9500 . ?
C9 C10 1.377(12) . ?
C9 H9 0.9500 . ?
C10 C11 1.393(13) . ?
C10 H10 0.9500 . ?
C11 C12 1.388(11) . ?
C11 H11 0.9500 . ?
C12 H12 0.9500 . ?
Bi1 Cl2 2.476(2) . ?
Bi1 Cl1 2.6844(16) . ?
Bi1 Cl1 2.9088(18) 3_745 ?
Cl1 Bi1 2.9088(18) 3_755 ?
